data_4340611
loop_
_publ_author_name
'Calestani, Gianluca'
'Orlandi, Fabio'
'Mezzadri, Francesco'
'Righi, Lara'
'Merlini, Marco'
'Gilioli, Edmondo'

_publ_section_title
;
 Structural Evolution under Pressure of BiMnO3.
;
_journal_issue 16
_journal_name_full 'Inorganic chemistry'
_journal_page_first 8749
_journal_page_last 8754
_journal_paper_doi 10.1021/ic5013878
_journal_volume 53
_journal_year 2014
_chemical_formula_moiety 'Bi Mn O3'
_chemical_formula_sum 'Bi Mn O3'
_chemical_formula_weight 311.92
_space_group_IT_number 15
_symmetry_cell_setting monoclinic
_symmetry_space_group_name_Hall '-C 2yc'
_symmetry_space_group_name_H-M 'C 1 2/c 1'
_cell_angle_alpha 90
_cell_angle_beta 110.37(8)
_cell_angle_gamma 90
_cell_formula_units_Z 8
_cell_length_a 9.513(3)
_cell_length_b 5.5941(5)
_cell_length_c 9.836(11)
_cell_measurement_reflns_used 479
_cell_measurement_temperature 293
_cell_measurement_theta_max 19.02
_cell_measurement_theta_min 2.53
_cell_volume 490.7(6)
_computing_cell_refinement 'CrysAlis PRO (Agilent, 2012)'
_computing_data_collection 'CrysAlis PRO (Agilent, 2012)'
_computing_data_reduction 'CrysAlis PRO (Agilent, 2012)'
_computing_structure_refinement 'JANA2006 (Pet\<r\'i\<cek <i>et al.</i>,  2006)'
_computing_structure_solution 'SIR2004 (Burla et al., 2005)'
_diffrn_ambient_temperature 293
_diffrn_measured_fraction_theta_full 0.46
_diffrn_measured_fraction_theta_max 0.46
_diffrn_measurement_device 'MAR 555 flat panel detector'
_diffrn_measurement_method '\w scans'
_diffrn_radiation_type synchrotron
_diffrn_radiation_wavelength 0.41456
_diffrn_reflns_av_R_equivalents 0.0149
_diffrn_reflns_av_sigmaI/netI 0.0065
_diffrn_reflns_limit_h_max 14
_diffrn_reflns_limit_h_min -14
_diffrn_reflns_limit_k_max 8
_diffrn_reflns_limit_k_min -8
_diffrn_reflns_limit_l_max 5
_diffrn_reflns_limit_l_min -8
_diffrn_reflns_number 453
_diffrn_reflns_theta_full 19.00
_diffrn_reflns_theta_max 19.00
_diffrn_reflns_theta_min 2.60
_diffrn_standards_decay_% 0
_diffrn_standards_interval_count 0
_diffrn_standards_interval_time 0
_diffrn_standards_number 0
_exptl_absorpt_coefficient_mu 18.978
_exptl_absorpt_correction_type none
_exptl_crystal_colour black
_exptl_crystal_density_diffrn 8.4414
_exptl_crystal_description prism
_exptl_crystal_F_000 1056
_exptl_crystal_size_max 0.005
_exptl_crystal_size_mid 0.005
_exptl_crystal_size_min 0.004
_refine_diff_density_max 2.04
_refine_diff_density_min -1.42
_refine_diff_density_rms 0.071
_refine_ls_extinction_method none
_refine_ls_goodness_of_fit_ref 2.89
_refine_ls_number_parameters 33
_refine_ls_number_reflns 246
_refine_ls_number_restraints 0
_refine_ls_R_factor_all 0.0339
_refine_ls_R_factor_gt 0.0311
_refine_ls_shift/su_max 0.0003
_refine_ls_shift/su_mean 0.0001
_refine_ls_structure_factor_coef F
_refine_ls_weighting_details w=1/(\s^2^(I)+0.0004I^2^)
_refine_ls_weighting_scheme calc
_refine_ls_wR_factor_gt 0.0695
_refine_ls_wR_factor_ref 0.0697
_reflns_number_gt 216
_reflns_number_total 246
_reflns_threshold_expression I>3\s(I)
_cod_data_source_file ic5013878_si_002.cif
_cod_data_source_block I
_cod_depositor_comments 'Adding full bibliography for 4340609--4340612.cif.'
_cod_original_sg_symbol_H-M 'C 2/c'
_cod_database_code 4340611

loop_
_symmetry_equiv_pos_site_id
_symmetry_equiv_pos_as_xyz
1 x,y,z
2 -x,y,-z+1/2
3 -x,-y,-z
4 x,-y,z+1/2
5 x+1/2,y+1/2,z
6 -x+1/2,y+1/2,-z+1/2
7 -x+1/2,-y+1/2,-z
8 x+1/2,-y+1/2,z+1/2

loop_
_atom_site_label
_atom_site_type_symbol
_atom_site_fract_x
_atom_site_fract_y
_atom_site_fract_z
_atom_site_adp_type
_atom_site_U_iso_or_equiv
_atom_site_site_symmetry_multiplicity
_atom_site_occupancy
_atom_site_calc_flag
Bi1 Bi 0.36420(8) 0.71923(9) 0.37326(15) Uani 0.0174(10) 8 1 d
Mn1 Mn 0.5 0.2856(5) 0.25 Uani 0.012(5) 4 1 d
Mn2 Mn 0.25 0.25 0.5 Uani 0.016(6) 4 1 d
O1 O 0.0982(15) 0.1755(18) 0.581(3) Uiso 0.012(2) 8 1 d
O2 O 0.6440(16) 0.544(2) 0.332(3) Uiso 0.024(3) 8 1 d
O3 O 0.6475(15) 0.0676(19) 0.369(3) Uiso 0.015(2) 8 1 d

loop_
_atom_site_aniso_label
_atom_site_aniso_type_symbol
_atom_site_aniso_U_11
_atom_site_aniso_U_22
_atom_site_aniso_U_33
_atom_site_aniso_U_12
_atom_site_aniso_U_13
_atom_site_aniso_U_23
Bi1 Bi 0.0126(5) 0.0139(3) 0.026(2) 0.0003(2) 0.0070(10) 0.0007(4)
Mn1 Mn 0.009(2) 0.0120(14) 0.014(13) 0 0.004(5) 0
Mn2 Mn 0.010(2) 0.0114(14) 0.029(14) -0.0008(13) 0.009(6) -0.001(2)

loop_
_atom_type_symbol
_atom_type_description
_atom_type_scat_dispersion_real
_atom_type_scat_dispersion_imag
_atom_type_scat_source
Bi Bi -1.3494 7.2566 'International Tables Vol C Tables 4.2.6.8 and 6.1.1.4'
Mn Mn 0.2704 0.4681 'International Tables Vol C Tables 4.2.6.8 and 6.1.1.4'
O O 0.0056 0.0036 'International Tables Vol C Tables 4.2.6.8 and 6.1.1.4'

loop_
_geom_angle_atom_site_label_1
_geom_angle_atom_site_label_2
_geom_angle_atom_site_label_3
_geom_angle_site_symmetry_1
_geom_angle_site_symmetry_3
_geom_angle
Mn1 Bi1 Mn1 . 5_455 117.64(7)
Mn1 Bi1 Mn1 . 3_666 110.56(7)
Mn1 Bi1 Mn2 . . 76.38(5)
Mn1 Bi1 Mn2 . 5_555 69.70(5)
Mn1 Bi1 Mn2 . 6_555 69.62(6)
Mn1 Bi1 O1 . 5_555 82.5(5)
Mn1 Bi1 O1 . 7_556 43.3(7)
Mn1 Bi1 O1 . 7_566 140.2(4)
Mn1 Bi1 O1 . 4_564 95.7(4)
Mn1 Bi1 O2 . . 36.8(3)
Mn1 Bi1 O2 . 5_455 148.6(6)
Mn1 Bi1 O2 . 2_655 37.5(4)
Mn1 Bi1 O2 . 3_666 97.7(3)
Mn1 Bi1 O3 . 1_565 90.2(3)
Mn1 Bi1 O3 . 5_455 101.5(5)
Mn1 Bi1 O3 . 2_665 95.7(4)
Mn1 Bi1 O3 . 3_666 143.9(3)
Mn1 Bi1 Mn1 5_455 3_666 110.43(10)
Mn1 Bi1 Mn2 5_455 . 77.37(6)
Mn1 Bi1 Mn2 5_455 5_555 170.59(6)
Mn1 Bi1 Mn2 5_455 6_555 72.50(9)
Mn1 Bi1 O1 5_455 5_555 149.0(6)
Mn1 Bi1 O1 5_455 7_556 105.0(4)
Mn1 Bi1 O1 5_455 7_566 89.2(2)
Mn1 Bi1 O1 5_455 4_564 39.7(5)
Mn1 Bi1 O2 5_455 . 149.8(5)
Mn1 Bi1 O2 5_455 5_455 36.8(3)
Mn1 Bi1 O2 5_455 2_655 90.9(4)
Mn1 Bi1 O2 5_455 3_666 91.7(3)
Mn1 Bi1 O3 5_455 1_565 133.2(2)
Mn1 Bi1 O3 5_455 5_455 34.7(4)
Mn1 Bi1 O3 5_455 2_665 83.8(3)
Mn1 Bi1 O3 5_455 3_666 85.3(3)
Mn1 Bi1 Mn2 3_666 . 68.56(7)
Mn1 Bi1 Mn2 3_666 5_555 70.16(9)
Mn1 Bi1 Mn2 3_666 6_555 175.98(6)
Mn1 Bi1 O1 3_666 5_555 38.6(6)
Mn1 Bi1 O1 3_666 7_556 78.8(7)
Mn1 Bi1 O1 3_666 7_566 83.4(5)
Mn1 Bi1 O1 3_666 4_564 148.9(5)
Mn1 Bi1 O2 3_666 . 97.2(5)
Mn1 Bi1 O2 3_666 5_455 98.5(6)
Mn1 Bi1 O2 3_666 2_655 148.0(4)
Mn1 Bi1 O2 3_666 3_666 33.6(3)
Mn1 Bi1 O3 3_666 1_565 90.9(5)
Mn1 Bi1 O3 3_666 5_455 90.9(7)
Mn1 Bi1 O3 3_666 2_665 137.5(4)
Mn1 Bi1 O3 3_666 3_666 33.5(3)
Mn2 Bi1 Mn2 . 5_555 110.96(5)
Mn2 Bi1 Mn2 . 6_555 115.13(5)
Mn2 Bi1 O1 . 5_555 85.8(4)
Mn2 Bi1 O1 . 7_556 35.4(6)
Mn2 Bi1 O1 . 7_566 141.5(5)
Mn2 Bi1 O1 . 4_564 103.4(3)
Mn2 Bi1 O2 . . 102.6(3)
Mn2 Bi1 O2 . 5_455 104.8(5)
Mn2 Bi1 O2 . 2_655 94.6(5)
Mn2 Bi1 O2 . 3_666 35.3(3)
Mn2 Bi1 O3 . 1_565 148.8(3)
Mn2 Bi1 O3 . 5_455 42.7(4)
Mn2 Bi1 O3 . 2_665 152.8(3)
Mn2 Bi1 O3 . 3_666 82.8(3)
Mn2 Bi1 Mn2 5_555 6_555 106.48(10)
Mn2 Bi1 O1 5_555 5_555 32.9(6)
Mn2 Bi1 O1 5_555 7_556 84.4(3)
Mn2 Bi1 O1 5_555 7_566 81.6(2)
Mn2 Bi1 O1 5_555 4_564 137.4(4)
Mn2 Bi1 O2 5_555 . 35.0(4)
Mn2 Bi1 O2 5_555 5_455 134.1(3)
Mn2 Bi1 O2 5_555 2_655 92.7(4)
Mn2 Bi1 O2 5_555 3_666 93.0(3)
Mn2 Bi1 O3 5_555 1_565 38.0(3)
Mn2 Bi1 O3 5_555 5_455 153.2(5)
Mn2 Bi1 O3 5_555 2_665 89.7(3)
Mn2 Bi1 O3 5_555 3_666 91.4(3)
Mn2 Bi1 O1 6_555 5_555 138.5(7)
Mn2 Bi1 O1 6_555 7_556 103.3(7)
Mn2 Bi1 O1 6_555 7_566 94.0(5)
Mn2 Bi1 O1 6_555 4_564 33.5(5)
Mn2 Bi1 O2 6_555 . 80.6(5)
Mn2 Bi1 O2 6_555 5_455 82.2(7)
Mn2 Bi1 O2 6_555 2_655 32.6(4)
Mn2 Bi1 O2 6_555 3_666 150.3(3)
Mn2 Bi1 O3 6_555 1_565 85.1(5)
Mn2 Bi1 O3 6_555 5_455 93.0(7)
Mn2 Bi1 O3 6_555 2_665 39.2(4)
Mn2 Bi1 O3 6_555 3_666 146.5(3)
O1 Bi1 O1 5_555 7_556 72.6(5)
O1 Bi1 O1 5_555 7_566 88.1(4)
O1 Bi1 O1 5_555 4_564 170.0(7)
O1 Bi1 O2 5_555 . 59.3(8)
O1 Bi1 O2 5_555 5_455 128.7(7)
O1 Bi1 O2 5_555 2_655 116.6(7)
O1 Bi1 O2 5_555 3_666 60.8(6)
O1 Bi1 O3 5_555 1_565 64.3(6)
O1 Bi1 O3 5_555 5_455 123.1(9)
O1 Bi1 O3 5_555 2_665 119.3(5)
O1 Bi1 O3 5_555 3_666 66.7(6)
O1 Bi1 O1 7_556 7_566 160.2(6)
O1 Bi1 O1 7_556 4_564 112.7(5)
O1 Bi1 O2 7_556 . 67.6(6)
O1 Bi1 O2 7_556 5_455 138.6(6)
O1 Bi1 O2 7_556 2_655 72.6(9)
O1 Bi1 O2 7_556 3_666 55.6(8)
O1 Bi1 O3 7_556 1_565 120.1(5)
O1 Bi1 O3 7_556 5_455 73.2(5)
O1 Bi1 O3 7_556 2_665 137.8(9)
O1 Bi1 O3 7_556 3_666 106.6(8)
O1 Bi1 O1 7_566 4_564 87.1(4)
O1 Bi1 O2 7_566 . 106.6(4)
O1 Bi1 O2 7_566 5_455 52.6(4)
O1 Bi1 O2 7_566 2_655 121.8(7)
O1 Bi1 O2 7_566 3_666 111.2(6)
O1 Bi1 O3 7_566 1_565 51.3(4)
O1 Bi1 O3 7_566 5_455 115.9(5)
O1 Bi1 O3 7_566 2_665 56.2(6)
O1 Bi1 O3 7_566 3_666 60.1(6)
O1 Bi1 O2 4_564 . 114.0(7)
O1 Bi1 O2 4_564 5_455 53.2(7)
O1 Bi1 O2 4_564 2_655 59.4(5)
O1 Bi1 O2 4_564 3_666 129.2(5)
O1 Bi1 O3 4_564 1_565 105.9(5)
O1 Bi1 O3 4_564 5_455 66.9(8)
O1 Bi1 O3 4_564 2_665 50.9(4)
O1 Bi1 O3 4_564 3_666 117.8(5)
O2 Bi1 O2 . 5_455 151.8(7)
O2 Bi1 O2 . 2_655 58.9(6)
O2 Bi1 O2 . 3_666 105.6(6)
O2 Bi1 O3 . 1_565 55.2(4)
O2 Bi1 O3 . 5_455 137.4(4)
O2 Bi1 O3 . 2_665 84.0(6)
O2 Bi1 O3 . 3_666 124.9(6)
O2 Bi1 O2 5_455 2_655 112.4(7)
O2 Bi1 O2 5_455 3_666 100.3(7)
O2 Bi1 O3 5_455 1_565 101.2(4)
O2 Bi1 O3 5_455 5_455 65.5(4)
O2 Bi1 O3 5_455 2_665 68.6(7)
O2 Bi1 O3 5_455 3_666 65.3(7)
O2 Bi1 O2 2_655 3_666 127.0(5)
O2 Bi1 O3 2_655 1_565 91.1(7)
O2 Bi1 O3 2_655 5_455 94.3(8)
O2 Bi1 O3 2_655 2_665 66.0(6)
O2 Bi1 O3 2_655 3_666 175.8(5)
O2 Bi1 O3 3_666 1_565 122.8(5)
O2 Bi1 O3 3_666 5_455 62.4(7)
O2 Bi1 O3 3_666 2_665 166.5(5)
O2 Bi1 O3 3_666 3_666 51.5(4)
O3 Bi1 O3 1_565 5_455 166.7(4)
O3 Bi1 O3 1_565 2_665 55.0(5)
O3 Bi1 O3 1_565 3_666 92.8(6)
O3 Bi1 O3 5_455 2_665 116.7(6)
O3 Bi1 O3 5_455 3_666 81.5(8)
O3 Bi1 O3 2_665 3_666 115.3(5)
Bi1 Mn1 Bi1 . 5_545 117.64(8)
Bi1 Mn1 Bi1 . 2_655 80.58(8)
Bi1 Mn1 Bi1 . 6_545 73.10(6)
Bi1 Mn1 Bi1 . 3_666 69.44(6)
Bi1 Mn1 Bi1 . 4_564 111.29(8)
Bi1 Mn1 O1 . 7_556 45.2(3)
Bi1 Mn1 O1 . 8_554 123.5(3)
Bi1 Mn1 O2 . . 66.5(6)
Bi1 Mn1 O2 . 2_655 43.6(9)
Bi1 Mn1 O3 . . 124.1(8)
Bi1 Mn1 O3 . 2_655 114.2(5)
Bi1 Mn1 Bi1 5_545 2_655 73.10(6)
Bi1 Mn1 Bi1 5_545 6_545 166.96(10)
Bi1 Mn1 Bi1 5_545 3_666 69.57(9)
Bi1 Mn1 Bi1 5_545 4_564 110.32(9)
Bi1 Mn1 O1 5_545 7_556 114.1(4)
Bi1 Mn1 O1 5_545 8_554 67.3(4)
Bi1 Mn1 O2 5_545 . 55.4(4)
Bi1 Mn1 O2 5_545 2_655 137.3(4)
Bi1 Mn1 O3 5_545 . 41.1(5)
Bi1 Mn1 O3 5_545 2_655 127.6(5)
Bi1 Mn1 Bi1 2_655 6_545 117.64(8)
Bi1 Mn1 Bi1 2_655 3_666 111.29(8)
Bi1 Mn1 Bi1 2_655 4_564 69.44(6)
Bi1 Mn1 O1 2_655 7_556 123.5(3)
Bi1 Mn1 O1 2_655 8_554 45.2(3)
Bi1 Mn1 O2 2_655 . 43.6(9)
Bi1 Mn1 O2 2_655 2_655 66.5(6)
Bi1 Mn1 O3 2_655 . 114.2(5)
Bi1 Mn1 O3 2_655 2_655 124.1(8)
Bi1 Mn1 Bi1 6_545 3_666 110.32(9)
Bi1 Mn1 Bi1 6_545 4_564 69.57(9)
Bi1 Mn1 O1 6_545 7_556 67.3(4)
Bi1 Mn1 O1 6_545 8_554 114.1(4)
Bi1 Mn1 O2 6_545 . 137.3(4)
Bi1 Mn1 O2 6_545 2_655 55.4(4)
Bi1 Mn1 O3 6_545 . 127.6(5)
Bi1 Mn1 O3 6_545 2_655 41.1(5)
Bi1 Mn1 Bi1 3_666 4_564 179.11(10)
Bi1 Mn1 O1 3_666 7_556 44.5(4)
Bi1 Mn1 O1 3_666 8_554 135.6(4)
Bi1 Mn1 O2 3_666 . 67.7(9)
Bi1 Mn1 O2 3_666 2_655 113.0(9)
Bi1 Mn1 O3 3_666 . 54.8(8)
Bi1 Mn1 O3 3_666 2_655 124.5(8)
Bi1 Mn1 O1 4_564 7_556 135.6(4)
Bi1 Mn1 O1 4_564 8_554 44.5(4)
Bi1 Mn1 O2 4_564 . 113.0(9)
Bi1 Mn1 O2 4_564 2_655 67.7(9)
Bi1 Mn1 O3 4_564 . 124.5(8)
Bi1 Mn1 O3 4_564 2_655 54.8(8)
O1 Mn1 O1 7_556 8_554 168.5(4)
O1 Mn1 O2 7_556 . 92.1(10)
O1 Mn1 O2 7_556 2_655 79.4(10)
O1 Mn1 O3 7_556 . 90.9(10)
O1 Mn1 O3 7_556 2_655 96.4(9)
O1 Mn1 O2 8_554 . 79.4(10)
O1 Mn1 O2 8_554 2_655 92.1(10)
O1 Mn1 O3 8_554 . 96.4(9)
O1 Mn1 O3 8_554 2_655 90.9(10)
O2 Mn1 O2 . 2_655 85.1(6)
O2 Mn1 O3 . . 87.7(6)
O2 Mn1 O3 . 2_655 167.6(11)
O2 Mn1 O3 2_655 . 167.6(11)
O2 Mn1 O3 2_655 2_655 87.7(6)
O3 Mn1 O3 . 2_655 101.1(6)
Bi1 Mn2 Bi1 . 5_445 110.96(5)
Bi1 Mn2 Bi1 . 6_545 69.87(5)
Bi1 Mn2 Bi1 . 3_666 69.04(5)
Bi1 Mn2 Bi1 . 7_556 180.0(5)
Bi1 Mn2 Bi1 . 4_565 110.13(5)
Bi1 Mn2 O1 . . 137.2(3)
Bi1 Mn2 O1 . 7_556 42.8(3)
Bi1 Mn2 O2 . 5_445 106.9(7)
Bi1 Mn2 O2 . 3_666 73.1(7)
Bi1 Mn2 O3 . 5_455 42.8(4)
Bi1 Mn2 O3 . 3_656 137.2(4)
Bi1 Mn2 Bi1 5_445 6_545 73.22(9)
Bi1 Mn2 Bi1 5_445 3_666 180.0(5)
Bi1 Mn2 Bi1 5_445 7_556 69.04(5)
Bi1 Mn2 Bi1 5_445 4_565 106.78(9)
Bi1 Mn2 O1 5_445 . 43.9(6)
Bi1 Mn2 O1 5_445 7_556 136.1(6)
Bi1 Mn2 O2 5_445 5_445 60.0(6)
Bi1 Mn2 O2 5_445 3_666 120.0(6)
Bi1 Mn2 O3 5_445 5_455 68.4(4)
Bi1 Mn2 O3 5_445 3_656 111.6(4)
Bi1 Mn2 Bi1 6_545 3_666 106.78(9)
Bi1 Mn2 Bi1 6_545 7_556 110.13(5)
Bi1 Mn2 Bi1 6_545 4_565 180.0(5)
Bi1 Mn2 O1 6_545 . 115.2(7)
Bi1 Mn2 O1 6_545 7_556 64.8(7)
Bi1 Mn2 O2 6_545 5_445 37.1(7)
Bi1 Mn2 O2 6_545 3_666 142.9(7)
Bi1 Mn2 O3 6_545 5_455 60.5(7)
Bi1 Mn2 O3 6_545 3_656 119.5(7)
Bi1 Mn2 Bi1 3_666 7_556 110.96(5)
Bi1 Mn2 Bi1 3_666 4_565 73.22(9)
Bi1 Mn2 O1 3_666 . 136.1(6)
Bi1 Mn2 O1 3_666 7_556 43.9(6)
Bi1 Mn2 O2 3_666 5_445 120.0(6)
Bi1 Mn2 O2 3_666 3_666 60.0(6)
Bi1 Mn2 O3 3_666 5_455 111.6(4)
Bi1 Mn2 O3 3_666 3_656 68.4(4)
Bi1 Mn2 Bi1 7_556 4_565 69.87(5)
Bi1 Mn2 O1 7_556 . 42.8(3)
Bi1 Mn2 O1 7_556 7_556 137.2(3)
Bi1 Mn2 O2 7_556 5_445 73.1(7)
Bi1 Mn2 O2 7_556 3_666 106.9(7)
Bi1 Mn2 O3 7_556 5_455 137.2(4)
Bi1 Mn2 O3 7_556 3_656 42.8(4)
Bi1 Mn2 O1 4_565 . 64.8(7)
Bi1 Mn2 O1 4_565 7_556 115.2(7)
Bi1 Mn2 O2 4_565 5_445 142.9(7)
Bi1 Mn2 O2 4_565 3_666 37.1(7)
Bi1 Mn2 O3 4_565 5_455 119.5(7)
Bi1 Mn2 O3 4_565 3_656 60.5(7)
O1 Mn2 O1 . 7_556 180.0(5)
O1 Mn2 O2 . 5_445 89.0(10)
O1 Mn2 O2 . 3_666 91.0(10)
O1 Mn2 O3 . 5_455 100.0(7)
O1 Mn2 O3 . 3_656 80.0(7)
O1 Mn2 O2 7_556 5_445 91.0(10)
O1 Mn2 O2 7_556 3_666 89.0(10)
O1 Mn2 O3 7_556 5_455 80.0(7)
O1 Mn2 O3 7_556 3_656 100.0(7)
O2 Mn2 O2 5_445 3_666 180.0(5)
O2 Mn2 O3 5_445 5_455 89.3(7)
O2 Mn2 O3 5_445 3_656 90.7(7)
O2 Mn2 O3 3_666 5_455 90.7(7)
O2 Mn2 O3 3_666 3_656 89.3(7)
O3 Mn2 O3 5_455 3_656 180.0(5)

loop_
_geom_bond_atom_site_label_1
_geom_bond_atom_site_label_2
_geom_bond_site_symmetry_2
_geom_bond_distance
Bi1 Mn1 . 3.180(3)
Bi1 Mn1 5_455 3.269(4)
Bi1 Mn1 3_666 3.474(9)
Bi1 Mn2 . 3.2507(17)
Bi1 Mn2 5_555 3.445(4)
Bi1 Mn2 6_555 3.451(9)
Bi1 O1 5_555 2.454(18)
Bi1 O1 7_556 2.257(11)
Bi1 O1 7_566 3.418(10)
Bi1 O1 4_564 3.15(2)
Bi1 O2 . 3.00(2)
Bi1 O2 5_455 2.693(14)
Bi1 O2 2_655 2.22(3)
Bi1 O2 3_666 3.28(3)
Bi1 O3 1_565 3.338(16)
Bi1 O3 5_455 2.216(17)
Bi1 O3 2_665 3.05(2)
Bi1 O3 3_666 2.84(3)
Mn1 O1 7_556 2.18(3)
Mn1 O1 8_554 2.18(3)
Mn1 O2 . 1.959(13)
Mn1 O2 2_655 1.959(13)
Mn1 O3 . 1.919(15)
Mn1 O3 2_655 1.919(15)
Mn2 O1 . 1.92(2)
Mn2 O1 7_556 1.92(2)
Mn2 O2 5_445 1.98(2)
Mn2 O2 3_666 1.98(2)
Mn2 O3 5_455 2.212(16)
Mn2 O3 3_656 2.212(16)
